data_1541501
loop_
_publ_author_name
'Linti, G.'
'Dutta, D.'
'Coban, S.'

_publ_section_title
;
 Das Hexagallan (Ga6 (Si Me (Si Me3)2)6) und das closo-hexagallanat (Ga6
 (Si (C Me3)3)4 (C H2 C6 H5)2)(2-) - der Uebergang zu einem
 ungewoehnlichen precloso-cluster
;
_journal_name_full 'Zeitschrift fuer Anorganische und Allgemeine Chemie'
_journal_page_first 319
_journal_page_last 323
_journal_volume 630
_journal_year 2004
_chemical_formula_sum 'C42 H126 Ga6 Si18'
_chemical_name_systematic 'Ga6 (Si (C H3) (Si (C H3)3)2)6'
_space_group_IT_number 173
_symmetry_space_group_name_Hall 'P 6c'
_symmetry_space_group_name_H-M 'P 63'
_cell_angle_alpha 90
_cell_angle_beta 90
_cell_angle_gamma 120
_cell_formula_units_Z 3
_cell_length_a 24.849
_cell_length_b 24.849
_cell_length_c 12.214
_cell_volume 6531.401
_citation_journal_id_ASTM ZAACAB
_cod_data_source_file Linti_ZAACAB_2004_537.cif
_cod_data_source_block C42H126Ga6Si18
_cod_original_cell_volume 6531.402
_cod_database_code 1541501

loop_
_symmetry_equiv_pos_as_xyz
x,y,z
x-y,x,z+1/2
-y,x-y,z
-x,-y,z+1/2
-x+y,-x,z
y,-x+y,z+1/2

loop_
_atom_site_label
_atom_site_type_symbol
_atom_site_fract_x
_atom_site_fract_y
_atom_site_fract_z
_atom_site_occupancy
_atom_site_U_iso_or_equiv
H58 H 0.0716 0.8711 -0.5206 0.5 0.0
C11 C 0.7197 0.5365 0.5567 1 0.0
Ga1 Ga 0.71386 0.41225 0.14273 1 0.0
Si6 Si 0.6424 0.512 0.4983 1 0.0
H67 H 0.8713 0.7417 -0.2951 0.5 0.0
C7 C 0.6947 0.4346 -0.1358 1 0.0
H41 H 0.6398 0.378 0.586 1 0.0
C24 C 0.916 0.8985 -0.5613 0.5 0.0
H45 H 0.7285 0.704 -0.3536 0.5 0.0
C19 C 0.768 0.742 -0.429 0.5 0.0
H1 H 0.866 0.4497 -0.0863 1 0.0
H56 H 0.9107 0.7137 -0.3511 0.5 0.0
H15 H 0.6317 0.499 0.1622 1 0.0
H30 H 0.4766 0.4635 0.3781 1 0.0
H7 H 0.8841 0.5912 0.1045 1 0.0
C4 C 0.7078 0.596 -0.098 1 0.0
H16 H 0.769 0.5984 0.195 1 0.0
H19 H 0.6977 0.4627 -0.1946 1 0.0
H12 H 0.7457 0.6367 -0.1026 1 0.0
H20 H 0.651 0.4078 -0.1154 1 0.0
H32 H 0.7489 0.5427 0.4976 1 0.0
C16 C 0.76 0.761 -0.542 0.5 0.0
H8 H 0.9415 0.6013 0.0303 1 0.0
H23 H 0.4685 0.2723 0.3568 1 0.0
Si3 Si 0.7086 0.5549 0.0343 1 0.0
H36 H 0.6107 0.546 0.3447 1 0.0
H11 H 0.7058 0.5707 -0.1615 1 0.0
H26 H 0.4597 0.3393 0.5887 1 0.0
H52 H 0.8128 0.8714 -0.6091 0.5 0.0
C28 C 0.9266 0.9077 -0.3666 0.5 0.0
C23 C 0.911 0.734 -0.592 0.5 0.0
Si4 Si 0.5912 0.4076 0.4455 1 0.0
C15 C 0.7729 0.823 -0.333 0.5 0.0
C18 C 0.801 0.7259 -0.622 0.5 0.0
Ga2 Ga 0.63411 0.37986 0.29281 1 0.0
H61 H 0.9258 0.7048 -0.6057 0.5 0.0
H51 H 0.7632 0.7675 -0.373 0.5 0.0
Ga4 Ga 0.92102 0.95742 -0.13822 0.5 0.0
C5 C 0.6319 0.5186 0.0925 1 0.0
H59 H 0.0391 0.8584 -0.6383 0.5 0.0
C3 C 0.9 0.5707 0.0566 1 0.0
H70 H 0.0451 0.8181 -0.3141 0.5 0.0
H44 H 0.7755 0.6922 -0.4253 0.5 0.0
H55 H 0.9719 0.7134 -0.3914 0.5 0.0
H63 H 0.8687 0.7121 -0.5636 0.5 0.0
C10 C 0.4786 0.4336 0.3284 1 0.0
C21 C 0.954 0.74 -0.373 0.5 0.0
H10 H 0.6714 0.6016 -0.0985 1 0.0
H9 H 0.9025 0.5381 0.0977 1 0.0
Si5 Si 0.4865 0.3753 0.4086 1 0.0
C6 C 0.7686 0.6164 0.1239 1 0.0
H68 H 0.9252 0.7297 -0.2518 0.5 0.0
H62 H 0.912 0.7551 -0.6608 0.5 0.0
H46 H 0.7575 0.7033 -0.6463 0.5 0.0
H27 H 0.4024 0.3398 0.5296 1 0.0
H21 H 0.7119 0.4088 -0.161 1 0.0
H24 H 0.4522 0.3021 0.255 1 0.0
H6 H 0.8324 0.5744 -0.2369 1 0.0
C1 C 0.8704 0.4825 -0.1363 1 0.0
H72 H 0.0711 0.852 -0.4292 0.5 0.0
H38 H 0.6259 0.5627 0.6444 1 0.0
C9 C 0.4476 0.363 0.541 1 0.0
H64 H 0.9473 0.6977 -0.528 0.5 0.0
H49 H 0.7864 0.719 -0.3967 0.5 0.0
H29 H 0.5146 0.4555 0.2797 1 0.0
C2 C 0.857 0.5958 -0.172 1 0.0
Si10 Si 0.8116 0.7859 -0.5268 0.5 0.0
Si11 Si 0.9629 0.7915 -0.4355 0.5 0.0
C14 C 0.5962 0.3648 0.571 1 0.0
H50 H 0.7266 0.7122 -0.4588 0.5 0.0
Ga3 Ga 0.9632 0.92039 -0.28782 0.5 0.0
Si2 Si 0.8466 0.5354 -0.0625 1 0.0
H65 H 1.0109 0.7558 -0.5697 0.5 0.0
H39 H 0.5971 0.4905 0.672 1 0.0
H18 H 0.8095 0.6335 0.0894 1 0.0
H69 H 0.8795 0.687 -0.3468 0.5 0.0
H13 H 0.6024 0.4869 0.0419 1 0.0
H22 H 0.4039 0.2717 0.3537 1 0.0
H17 H 0.7587 0.6496 0.1343 1 0.0
H2 H 0.9137 0.5071 -0.1602 1 0.0
C13 C 0.6019 0.5205 0.6152 1 0.0
H31 H 0.7344 0.5754 0.5971 1 0.0
H54 H 0.7451 0.8114 -0.6193 0.5 0.0
H14 H 0.6198 0.55 0.105 1 0.0
H34 H 0.6847 0.5766 0.3446 1 0.0
Si1 Si 0.7414 0.48292 -0.009 1 0.0
H60 H 0.0599 0.8116 -0.5902 0.5 0.0
Si8 Si 0.807 0.7858 -0.4002 0.5 0.0
C12 C 0.6482 0.5658 0.39 1 0.0
H57 H 0.9778 0.7678 -0.3133 0.5 0.0
H28 H 0.4405 0.4129 0.2846 1 0.0
H5 H 0.8429 0.6234 -0.1425 1 0.0
H42 H 0.5731 0.3199 0.5573 1 0.0
C8 C 0.448 0.2955 0.3343 1 0.0
C20 C 0.7805 0.835 -0.57 0.5 0.0
C27 C 0.039 0.841 -0.374 0.5 0.0
C22 C 0.0432 0.839 -0.572 0.5 0.0
H33 H 0.7168 0.5042 0.6066 1 0.0
C25 C 0.967 0.741 -0.552 0.5 0.0
Si7 Si 0.9163 0.852 -0.4639 1 0.0
H25 H 0.4596 0.4033 0.5742 1 0.0
H48 H 0.8281 0.7448 -0.6856 0.5 0.0
H71 H 0.0407 0.8784 -0.3447 0.5 0.0
C26 C 0.901 0.729 -0.316 0.5 0.0
H43 H 0.7907 0.7121 -0.2995 0.5 0.0
H53 H 0.7669 0.8486 -0.506 0.5 0.0
H47 H 0.8114 0.6971 -0.5862 0.5 0.0
H40 H 0.5782 0.3744 0.6343 1 0.0
H35 H 0.6523 0.6036 0.4234 1 0.0
H3 H 0.8436 0.4637 -0.2002 1 0.0
H66 H 0.9459 0.7443 -0.6167 0.5 0.0
C17 C 0.772 0.7174 -0.367 0.5 0.0
H4 H 0.901 0.6204 -0.1923 1 0.0
H37 H 0.5608 0.5126 0.5921 1 0.0
Si9 Si 0.9583 0.7878 -0.4999 0.5 0.0
